data_7249017
loop_
_publ_author_name
'Su\<sanj, Ru\/der'
'Bedekovi\'c, Nikola'
'Cerovski, Sara'
'Baus Topi\'c, Nea'
'Nemec, Vinko'
'Cin\<ci\'c, Dominik'

_publ_section_title
;
 Evaluation of halogen bonding proclivity of oxazole derivatives carrying
 multiple acceptor sites in cocrystals with perfluorinated iodobenzenes
;
_journal_issue 31
_journal_name_full CrystEngComm
_journal_page_first 4137
_journal_page_last 4145
_journal_paper_doi 10.1039/D4CE00557K
_journal_volume 26
_journal_year 2024
_chemical_formula_moiety 'C6 F4 I2, C8 H6 N2 O'
_chemical_formula_sum 'C14 H6 F4 I2 N2 O'
_chemical_formula_weight 548.01
_chemical_name_systematic '3-pyridyloxazole 2,4,5,6-tetrafluoro-1,3-diiodobenzene'
_space_group_crystal_system orthorhombic
_space_group_IT_number 19
_space_group_name_Hall 'P 2ac 2ab'
_space_group_name_H-M_alt 'P 21 21 21'
_atom_sites_solution_hydrogens geom
_atom_sites_solution_primary dual
_audit_creation_date 2023-05-18
_audit_creation_method
;
Olex2 1.3-ac4
(compiled 2020.11.27 svn.r5f609507 for Rigaku Oxford Diffraction, GUI svn.r6214)
;
_audit_update_record
;
2024-05-28 deposited with the CCDC.	2024-07-09 downloaded from the CCDC.
;
_cell_angle_alpha 90
_cell_angle_beta 90
_cell_angle_gamma 90
_cell_formula_units_Z 4
_cell_length_a 5.99780(10)
_cell_length_b 7.7740(2)
_cell_length_c 32.9740(7)
_cell_measurement_reflns_used 19764
_cell_measurement_temperature 169.99(10)
_cell_measurement_theta_max 33.3580
_cell_measurement_theta_min 2.4680
_cell_volume 1537.48(6)
_computing_cell_refinement 'CrysAlisPro 1.171.42.81a (Rigaku OD, 2023)'
_computing_data_collection 'CrysAlisPro 1.171.42.81a (Rigaku OD, 2023)'
_computing_data_reduction 'CrysAlisPro 1.171.42.81a (Rigaku OD, 2023)'
_computing_molecular_graphics 'Olex2 1.3-ac4 (Dolomanov et al., 2009)'
_computing_publication_material 'Olex2 1.3-ac4 (Dolomanov et al., 2009)'
_computing_structure_refinement 'SHELXL 2018/3 (Sheldrick, 2015)'
_computing_structure_solution 'SHELXT 2018/2 (Sheldrick, 2018)'
_diffrn_ambient_environment N~2~
_diffrn_ambient_temperature 169.99(10)
_diffrn_detector 'Hybrid Pixel Array Detector'
_diffrn_detector_area_resol_mean 10.0000
_diffrn_detector_type HyPix
_diffrn_measured_fraction_theta_full 0.999
_diffrn_measured_fraction_theta_max 1.000
_diffrn_measurement_details
;
List of Runs (angles in degrees, time in seconds):

  # Type    Start    End  Width  t~exp~   \w     \q     \k     \f   Frames
#--------------------------------------------------------------------------
  1  \w    -38.00  37.00   0.50    0.83    --   13.76 -77.00-120.00  150
  2  \w    -62.00  -9.00   0.50    0.83    --   13.76 -19.00-180.00  106
  3  \w     -7.00  36.00   0.50    0.83    --   13.76  77.00 -60.00   86
  4  \w     -7.00  18.00   0.50    0.83    --   13.76  77.00  90.00   50
  5  \w    -30.00  37.00   0.50    0.83    --   13.76 -77.00  90.00  134
  6  \w    -38.00   5.00   0.50    0.83    --  -12.98 -77.00 120.00   86
  7  \w    -16.00  45.00   0.50    0.83    --   13.76 -99.00 150.00  122
  8  \w     40.00  67.00   0.50    0.83    --   13.76-178.00 -90.00   54
  9  \w      3.00  42.00   0.50    0.83    --   13.76-111.00 -33.00   78
 10  \w    -85.00 -23.00   0.50    0.83    --  -12.98 -57.00 -30.00  124
 11  \w    -36.00  29.00   0.50    0.83    --  -12.98  77.00 -60.00  130
;
_diffrn_measurement_device 'four-circle diffractometer'
_diffrn_measurement_device_type 'XtaLAB Synergy, Dualflex, HyPix'
_diffrn_measurement_method '\w scans'
_diffrn_orient_matrix_type 'CrysAlisPro convention (1999,Acta A55,543-557)'
_diffrn_orient_matrix_UB_11 -0.0211748000
_diffrn_orient_matrix_UB_12 -0.0223607000
_diffrn_orient_matrix_UB_13 -0.0204951000
_diffrn_orient_matrix_UB_21 0.1135824000
_diffrn_orient_matrix_UB_22 0.0152137000
_diffrn_orient_matrix_UB_23 -0.0048009000
_diffrn_orient_matrix_UB_31 0.0252804000
_diffrn_orient_matrix_UB_32 -0.0871496000
_diffrn_orient_matrix_UB_33 0.0044197000
_diffrn_radiation_monochromator mirror
_diffrn_radiation_probe x-ray
_diffrn_radiation_type 'Mo K\a'
_diffrn_radiation_wavelength 0.71073
_diffrn_reflns_av_R_equivalents 0.0374
_diffrn_reflns_av_unetI/netI 0.0228
_diffrn_reflns_Laue_measured_fraction_full 0.999
_diffrn_reflns_Laue_measured_fraction_max 1.000
_diffrn_reflns_limit_h_max 8
_diffrn_reflns_limit_h_min -8
_diffrn_reflns_limit_k_max 10
_diffrn_reflns_limit_k_min -10
_diffrn_reflns_limit_l_max 46
_diffrn_reflns_limit_l_min -46
_diffrn_reflns_number 28925
_diffrn_reflns_point_group_measured_fraction_full 1.000
_diffrn_reflns_point_group_measured_fraction_max 1.000
_diffrn_reflns_theta_full 25.242
_diffrn_reflns_theta_max 30.000
_diffrn_reflns_theta_min 2.471
_diffrn_source 'micro-focus sealed X-ray tube'
_diffrn_source_type 'PhotonJet (Mo) X-ray Source'
_exptl_absorpt_coefficient_mu 4.137
_exptl_absorpt_correction_T_max 1.00000
_exptl_absorpt_correction_T_min 0.67841
_exptl_absorpt_correction_type multi-scan
_exptl_absorpt_process_details
;
CrysAlisPro 1.171.42.81a (Rigaku Oxford Diffraction, 2023)
Empirical absorption correction using spherical harmonics,
implemented in SCALE3 ABSPACK scaling algorithm.
;
_exptl_crystal_colour colourless
_exptl_crystal_colour_primary colourless
_exptl_crystal_density_diffrn 2.367
_exptl_crystal_description irregular
_exptl_crystal_F_000 1016
_exptl_crystal_preparation 'Crystallization from MTBE'
_exptl_crystal_recrystallization_method 'Crystalllization from MTBE'
_exptl_crystal_size_max 0.333
_exptl_crystal_size_mid 0.138
_exptl_crystal_size_min 0.046
_refine_diff_density_max 0.316
_refine_diff_density_min -0.365
_refine_diff_density_rms 0.073
_refine_ls_abs_structure_details
;
 Refined as an inversion twin.
;
_refine_ls_abs_structure_Flack 0.129(19)
_refine_ls_extinction_method none
_refine_ls_goodness_of_fit_ref 1.030
_refine_ls_hydrogen_treatment constr
_refine_ls_matrix_type full
_refine_ls_number_parameters 209
_refine_ls_number_reflns 4483
_refine_ls_number_restraints 0
_refine_ls_restrained_S_all 1.030
_refine_ls_R_factor_all 0.0198
_refine_ls_R_factor_gt 0.0187
_refine_ls_shift/su_max 0.003
_refine_ls_shift/su_mean 0.000
_refine_ls_structure_factor_coef Fsqd
_refine_ls_weighting_details 'w=1/[\s^2^(Fo^2^)+(0.0130P)^2^+0.7192P] where P=(Fo^2^+2Fc^2^)/3'
_refine_ls_weighting_scheme calc
_refine_ls_wR_factor_gt 0.0361
_refine_ls_wR_factor_ref 0.0364
_reflns_Friedel_coverage 0.716
_reflns_Friedel_fraction_full 1.000
_reflns_Friedel_fraction_max 1.000
_reflns_number_gt 4347
_reflns_number_total 4483
_reflns_threshold_expression 'I > 2\s(I)'
_cod_data_source_file d4ce00557k2.cif
_cod_data_source_block pox_13tfib
_cod_depositor_comments 'Adding full bibliography for 7249013--7249033.cif.'
_cod_database_code 7249017
_shelx_shelxl_version_number 2018/3
_chemical_oxdiff_formula 'C N O I F H'
_shelx_space_group_comment
;
The symmetry employed for this shelxl refinement is uniquely defined
by the following loop, which should always be used as a source of
symmetry information in preference to the above space-group names.
They are only intended as comments.
;
_shelx_estimated_absorpt_t_max 0.832
_shelx_estimated_absorpt_t_min 0.340
_reflns_odcompleteness_completeness 99.89
_reflns_odcompleteness_iscentric 1
_reflns_odcompleteness_theta 30.44
_olex2_refinement_description
;
1. Twinned data refinement
 Scales: 0.871(19)
 0.129(19)
2. Fixed Uiso
 At 1.2 times of:
  All C(H) groups
3.a Aromatic/amide H refined with riding coordinates:
 C8(H8), C1(H1), C5(H5), C3(H3), C4(H4), C7(H7)
;
_olex2_exptl_crystal_mounting_method 'Nylon loop in oil'
_olex2_submission_special_instructions 'No special instructions were received'
_oxdiff_exptl_absorpt_empirical_details
;
Empirical correction (ABSPACK) includes:
- Absorption correction using spherical harmonics
- Frame scaling
- Detector area scaling
;
_oxdiff_exptl_absorpt_empirical_full_max 1.254
_oxdiff_exptl_absorpt_empirical_full_min 0.779

loop_
_space_group_symop_operation_xyz
'x, y, z'
'-x+1/2, -y, z+1/2'
'-x, y+1/2, -z+1/2'
'x+1/2, -y+1/2, -z'

loop_
_atom_site_label
_atom_site_type_symbol
_atom_site_fract_x
_atom_site_fract_y
_atom_site_fract_z
_atom_site_U_iso_or_equiv
_atom_site_adp_type
_atom_site_occupancy
_atom_site_site_symmetry_order
_atom_site_calc_flag
_atom_site_refinement_flags_posn
_atom_site_refinement_flags_adp
_atom_site_refinement_flags_occupancy
_atom_site_disorder_assembly
_atom_site_disorder_group
I1 I 0.07226(4) 0.78156(3) 0.72466(2) 0.02345(5) Uani 1 1 d . . . . .
I2 I -0.03013(4) 0.95134(3) 0.54652(2) 0.02363(5) Uani 1 1 d . . . . .
F2 F 0.4426(3) 0.7581(3) 0.54843(6) 0.0325(5) Uani 1 1 d . . . . .
F1 F -0.1112(3) 0.9270(3) 0.64133(6) 0.0265(4) Uani 1 1 d . . . . .
F4 F 0.5255(4) 0.6267(3) 0.68578(6) 0.0304(5) Uani 1 1 d . . . . .
F3 F 0.6787(3) 0.6151(3) 0.60942(7) 0.0319(5) Uani 1 1 d . . . . .
O1 O 1.0375(4) 0.4029(3) 0.57955(7) 0.0270(5) Uani 1 1 d . . . . .
N1 N 1.1740(5) 0.2701(4) 0.69933(9) 0.0265(6) Uani 1 1 d . . . . .
N2 N 1.2259(6) 0.3924(4) 0.52133(9) 0.0298(7) Uani 1 1 d . . . . .
C9 C 0.2019(5) 0.7785(4) 0.66579(9) 0.0189(6) Uani 1 1 d . . . . .
C10 C 0.0867(5) 0.8506(4) 0.63351(9) 0.0191(6) Uani 1 1 d . . . . .
C11 C 0.1601(6) 0.8473(4) 0.59369(10) 0.0193(6) Uani 1 1 d . . . . .
C6 C 1.2438(6) 0.3326(4) 0.58786(10) 0.0203(6) Uani 1 1 d . . . . .
C12 C 0.3634(6) 0.7683(4) 0.58641(9) 0.0218(7) Uani 1 1 d . . . . .
C13 C 0.4853(5) 0.6951(4) 0.61734(10) 0.0215(6) Uani 1 1 d . . . . .
C2 C 1.2917(5) 0.2851(4) 0.62962(9) 0.0199(6) Uani 1 1 d . . . . .
C14 C 0.4042(5) 0.7017(4) 0.65657(10) 0.0210(6) Uani 1 1 d . . . . .
C8 C 1.0423(7) 0.4346(5) 0.53891(10) 0.0305(8) Uani 1 1 d . . . . .
H8 H 0.920047 0.483751 0.524724 0.037 Uiso 1 1 calc R U . . .
C1 C 1.1366(6) 0.3110(4) 0.66043(10) 0.0234(7) Uani 1 1 d . . . . .
H1 H 0.996795 0.360407 0.653518 0.028 Uiso 1 1 calc R U . . .
C5 C 1.3721(6) 0.2008(5) 0.70845(10) 0.0281(8) Uani 1 1 d . . . . .
H5 H 1.400681 0.171577 0.735938 0.034 Uiso 1 1 calc R U . . .
C3 C 1.4957(6) 0.2107(5) 0.63994(10) 0.0252(7) Uani 1 1 d . . . . .
H3 H 1.604413 0.188660 0.619642 0.030 Uiso 1 1 calc R U . . .
C4 C 1.5381(7) 0.1692(5) 0.68010(10) 0.0282(7) Uani 1 1 d . . . . .
H4 H 1.676799 0.120583 0.687977 0.034 Uiso 1 1 calc R U . . .
C7 C 1.3576(6) 0.3273(5) 0.55249(10) 0.0262(7) Uani 1 1 d . . . . .
H7 H 1.505426 0.285453 0.549379 0.031 Uiso 1 1 calc R U . . .

loop_
_atom_site_aniso_label
_atom_site_aniso_U_11
_atom_site_aniso_U_22
_atom_site_aniso_U_33
_atom_site_aniso_U_23
_atom_site_aniso_U_13
_atom_site_aniso_U_12
I1 0.02546(11) 0.02962(10) 0.01527(9) 0.00084(8) 0.00179(8) -0.00019(9)
I2 0.02790(11) 0.02630(10) 0.01671(9) 0.00214(8) -0.00288(8) -0.00432(9)
F2 0.0296(10) 0.0480(12) 0.0199(9) -0.0067(9) 0.0089(9) -0.0054(10)
F1 0.0216(10) 0.0354(11) 0.0224(9) -0.0007(8) 0.0022(8) 0.0099(9)
F4 0.0259(11) 0.0371(11) 0.0283(10) 0.0028(9) -0.0070(9) 0.0066(10)
F3 0.0190(10) 0.0393(12) 0.0374(12) -0.0078(10) 0.0053(9) 0.0053(9)
O1 0.0279(13) 0.0303(12) 0.0226(11) 0.0014(9) 0.0011(10) 0.0056(11)
N1 0.0254(15) 0.0336(16) 0.0205(13) 0.0006(13) 0.0048(11) -0.0021(13)
N2 0.0335(17) 0.0350(17) 0.0209(14) 0.0041(13) 0.0019(13) -0.0050(14)
C9 0.0202(15) 0.0193(14) 0.0171(14) 0.0003(13) -0.0003(12) -0.0008(13)
C10 0.0180(16) 0.0199(14) 0.0193(14) -0.0029(12) 0.0004(13) 0.0001(13)
C11 0.0211(16) 0.0192(15) 0.0175(14) -0.0014(12) 0.0002(12) -0.0029(13)
C6 0.0205(16) 0.0207(15) 0.0199(15) -0.0027(12) 0.0019(12) -0.0012(12)
C12 0.0221(16) 0.0257(16) 0.0176(14) -0.0045(13) 0.0036(12) -0.0082(14)
C13 0.0161(15) 0.0216(15) 0.0267(15) -0.0065(12) 0.0037(13) -0.0025(13)
C2 0.0212(15) 0.0192(14) 0.0194(14) -0.0021(13) 0.0011(12) -0.0030(14)
C14 0.0176(15) 0.0228(15) 0.0226(14) -0.0007(13) -0.0038(12) -0.0010(13)
C8 0.036(2) 0.0305(17) 0.0251(16) 0.0056(14) -0.0042(15) -0.0018(18)
C1 0.0223(16) 0.0271(17) 0.0207(15) -0.0016(13) 0.0022(13) -0.0005(14)
C5 0.0319(18) 0.0344(19) 0.0181(15) -0.0010(15) -0.0007(14) -0.0030(16)
C3 0.0237(17) 0.0308(16) 0.0212(14) -0.0030(14) 0.0047(13) 0.0021(15)
C4 0.0250(18) 0.0350(18) 0.0244(16) -0.0015(14) 0.0007(15) 0.0004(16)
C7 0.0271(17) 0.0327(18) 0.0190(16) 0.0014(14) 0.0032(13) -0.0038(14)

loop_
_atom_type_symbol
_atom_type_description
_atom_type_scat_dispersion_real
_atom_type_scat_dispersion_imag
_atom_type_scat_source
C C 0.0033 0.0016 'International Tables Vol C Tables 4.2.6.8 and 6.1.1.4'
H H 0.0000 0.0000 'International Tables Vol C Tables 4.2.6.8 and 6.1.1.4'
F F 0.0171 0.0103 'International Tables Vol C Tables 4.2.6.8 and 6.1.1.4'
I I -0.4742 1.8119 'International Tables Vol C Tables 4.2.6.8 and 6.1.1.4'
N N 0.0061 0.0033 'International Tables Vol C Tables 4.2.6.8 and 6.1.1.4'
O O 0.0106 0.0060 'International Tables Vol C Tables 4.2.6.8 and 6.1.1.4'

loop_
_geom_angle_atom_site_label_1
_geom_angle_atom_site_label_2
_geom_angle_atom_site_label_3
_geom_angle
_geom_angle_site_symmetry_1
_geom_angle_site_symmetry_3
_geom_angle_publ_flag
C8 O1 C6 104.4(3) . . ?
C5 N1 C1 117.3(3) . . ?
C8 N2 C7 104.2(3) . . ?
C10 C9 I1 121.5(2) . . ?
C14 C9 I1 122.3(2) . . ?
C14 C9 C10 116.2(3) . . ?
F1 C10 C9 117.9(3) . . ?
F1 C10 C11 117.9(3) . . ?
C11 C10 C9 124.2(3) . . ?
C10 C11 I2 121.6(2) . . ?
C10 C11 C12 116.9(3) . . ?
C12 C11 I2 121.5(2) . . ?
O1 C6 C2 117.8(3) . . ?
C7 C6 O1 107.1(3) . . ?
C7 C6 C2 135.2(3) . . ?
F2 C12 C11 119.9(3) . . ?
F2 C12 C13 118.6(3) . . ?
C13 C12 C11 121.4(3) . . ?
F3 C13 C12 120.4(3) . . ?
F3 C13 C14 120.2(3) . . ?
C12 C13 C14 119.4(3) . . ?
C1 C2 C6 121.5(3) . . ?
C1 C2 C3 117.9(3) . . ?
C3 C2 C6 120.6(3) . . ?
F4 C14 C9 120.3(3) . . ?
F4 C14 C13 117.7(3) . . ?
C13 C14 C9 121.9(3) . . ?
N2 C8 O1 114.5(3) . . ?
N1 C1 C2 123.5(3) . . ?
N1 C5 C4 123.8(3) . . ?
C4 C3 C2 119.4(3) . . ?
C3 C4 C5 118.1(4) . . ?
C6 C7 N2 109.8(3) . . ?

loop_
_geom_bond_atom_site_label_1
_geom_bond_atom_site_label_2
_geom_bond_distance
_geom_bond_site_symmetry_2
_geom_bond_publ_flag
I1 C9 2.091(3) . ?
I2 C11 2.092(3) . ?
F2 C12 1.342(4) . ?
F1 C10 1.352(4) . ?
F4 C14 1.341(4) . ?
F3 C13 1.342(4) . ?
O1 C6 1.380(4) . ?
O1 C8 1.363(4) . ?
N1 C1 1.340(4) . ?
N1 C5 1.339(5) . ?
N2 C8 1.287(5) . ?
N2 C7 1.391(5) . ?
C9 C10 1.387(4) . ?
C9 C14 1.386(5) . ?
C10 C11 1.385(4) . ?
C11 C12 1.387(5) . ?
C6 C2 1.454(5) . ?
C6 C7 1.352(5) . ?
C12 C13 1.378(5) . ?
C13 C14 1.383(4) . ?
C2 C1 1.392(4) . ?
C2 C3 1.395(5) . ?
C5 C4 1.388(5) . ?
C3 C4 1.386(5) . ?

loop_
_twin_individual_id
_twin_individual_mass_fraction_refined
1 0.871(19)
2 0.129(19)
